data_4514855
loop_
_publ_author_name
'Romine, Andrew M.'
'Yang, Kin S.'
'Karunananda, Malkanthi K.'
'Chen, Jason S.'
'Engle, Keary M.'

_publ_section_title
;
 Synthetic and Mechanistic Studies of a Versatile Heteroaryl Thioether
 Directing Group for Pd(II) Catalysis
;
_journal_issue 9
_journal_name_full 'ACS Catalysis'
_journal_page_first 7626
_journal_paper_doi 10.1021/acscatal.9b01471
_journal_volume 9
_journal_year 2019
_chemical_formula_moiety 'C19 H16 Cl N O2 S2'
_chemical_formula_sum 'C19 H16 Cl N O2 S2'
_chemical_formula_weight 389.90
_space_group_crystal_system triclinic
_space_group_IT_number 2
_space_group_name_Hall '-P 1'
_space_group_name_H-M_alt 'P -1'
_symmetry_space_group_name_Hall '-P 1'
_symmetry_space_group_name_H-M 'P -1'
_atom_sites_solution_hydrogens geom
_atom_sites_solution_primary dual
_audit_creation_date 2018-02-09
_audit_creation_method
;
Olex2 1.2-beta
(compiled 2017.08.10 svn.r3458 for OlexSys, GUI svn.r5381)
;
_cell_angle_alpha 79.9110(10)
_cell_angle_beta 84.1890(10)
_cell_angle_gamma 81.3560(10)
_cell_formula_units_Z 2
_cell_length_a 6.56960(10)
_cell_length_b 10.4589(2)
_cell_length_c 13.1664(3)
_cell_measurement_reflns_used 7614
_cell_measurement_temperature 100
_cell_measurement_theta_max 68.267
_cell_measurement_theta_min 3.420
_cell_volume 877.96(3)
_computing_cell_refinement 'SAINT V8.38A (?, 2016)'
_computing_data_collection 'APEX3 v2016.9-0 (Bruker, 2016)'
_computing_data_reduction 'SAINT V8.38A (?, 2016)'
_computing_molecular_graphics 'Olex2 (Dolomanov et al., 2009)'
_computing_publication_material 'Olex2 (Dolomanov et al., 2009)'
_computing_structure_refinement 'ShelXL (Sheldrick, 2015)'
_computing_structure_solution 'SHELXT (Sheldrick, 2015)'
_diffrn_ambient_temperature 100.0
_diffrn_detector 'Bruker APEX-II CCD'
_diffrn_detector_area_resol_mean 7.9
_diffrn_detector_type 'CCD Area Detector'
_diffrn_measured_fraction_theta_full 0.981
_diffrn_measured_fraction_theta_max 0.979
_diffrn_measurement_device 'Kappa Four-Circle Diffractometer'
_diffrn_measurement_device_type 'Bruker APEX-II CCD'
_diffrn_measurement_method '\f and \w scans'
_diffrn_radiation_monochromator 'Double Bounce Multilayer Mirrors'
_diffrn_radiation_probe x-ray
_diffrn_radiation_type CuK\a
_diffrn_radiation_wavelength 1.54178
_diffrn_reflns_av_R_equivalents 0.0225
_diffrn_reflns_av_unetI/netI 0.0271
_diffrn_reflns_Laue_measured_fraction_full 0.981
_diffrn_reflns_Laue_measured_fraction_max 0.979
_diffrn_reflns_limit_h_max 7
_diffrn_reflns_limit_h_min -7
_diffrn_reflns_limit_k_max 12
_diffrn_reflns_limit_k_min -12
_diffrn_reflns_limit_l_max 15
_diffrn_reflns_limit_l_min -15
_diffrn_reflns_number 10384
_diffrn_reflns_point_group_measured_fraction_full 0.981
_diffrn_reflns_point_group_measured_fraction_max 0.979
_diffrn_reflns_theta_full 67.679
_diffrn_reflns_theta_max 68.330
_diffrn_reflns_theta_min 3.420
_diffrn_source 'Micro Focus Rotating Anode'
_diffrn_source_type 'Bruker MicroStar FR-592'
_diffrn_standards_number 0
_exptl_absorpt_coefficient_mu 4.255
_exptl_absorpt_correction_T_max 0.7531
_exptl_absorpt_correction_T_min 0.5864
_exptl_absorpt_correction_type multi-scan
_exptl_absorpt_process_details
'SADABS-2016/2 (Bruker,2016/2) was used for absorption correction. wR2(int) was 0.0615 before and 0.0390 after correction. The Ratio of minimum to maximum transmission is 0.7786. The \l/2 correction factor is Not present.'
_exptl_crystal_colour colourless
_exptl_crystal_colour_primary colourless
_exptl_crystal_density_diffrn 1.475
_exptl_crystal_description block
_exptl_crystal_F_000 404
_exptl_crystal_size_max 0.3
_exptl_crystal_size_mid 0.28
_exptl_crystal_size_min 0.26
_refine_diff_density_max 0.346
_refine_diff_density_min -0.217
_refine_diff_density_rms 0.050
_refine_ls_extinction_method none
_refine_ls_goodness_of_fit_ref 1.042
_refine_ls_hydrogen_treatment constr
_refine_ls_matrix_type full
_refine_ls_number_parameters 227
_refine_ls_number_reflns 3141
_refine_ls_number_restraints 0
_refine_ls_restrained_S_all 1.042
_refine_ls_R_factor_all 0.0295
_refine_ls_R_factor_gt 0.0279
_refine_ls_shift/su_max 0.001
_refine_ls_shift/su_mean 0.000
_refine_ls_structure_factor_coef Fsqd
_refine_ls_weighting_details 'w=1/[\s^2^(Fo^2^)+(0.0378P)^2^+0.4953P] where P=(Fo^2^+2Fc^2^)/3'
_refine_ls_weighting_scheme calc
_refine_ls_wR_factor_gt 0.0736
_refine_ls_wR_factor_ref 0.0751
_reflns_Friedel_coverage 0.000
_reflns_number_gt 2966
_reflns_number_total 3141
_reflns_threshold_expression 'I > 2\s(I)'
_cod_data_source_file cs9b01471_si_003.cif
_cod_data_source_block engle83_0m_a
_cod_depositor_comments
;
The following automatic conversions were performed:

'_diffrn_radiation_probe' value 'X-ray' changed to 'x-ray' according
to
/home/data/users/saulius/crontab/automatic-downloads/current/ACS/lib/dictionaries/cif_core.dic
dictionary named 'cif_core.dic' version 2.4.2 from 2011-04-26.

Automatic conversion script
Id: cif_fix_values 4973 2017-02-22 13:04:09Z antanas 
;
_cod_database_code 4514855
_shelx_shelxl_version_number 2016/6
_shelx_space_group_comment
;
The symmetry employed for this shelxl refinement is uniquely defined
by the following loop, which should always be used as a source of
symmetry information in preference to the above space-group names.
They are only intended as comments.
;
_shelx_estimated_absorpt_t_max 0.404
_shelx_estimated_absorpt_t_min 0.362
_olex2_refinement_description
;
1. Fixed Uiso
 At 1.2 times of:
  All C(H) groups, All C(H,H) groups
 At 1.5 times of:
  All C(H,H,H) groups
2.a Secondary CH2 refined with riding coordinates:
 C12(H12A,H12B), C2(H2A,H2B)
2.b Aromatic/amide H refined with riding coordinates:
 C9(H9), C7(H7), C5(H5), C4(H4), C8(H8), C18(H18), C16(H16), C17(H17), C15(H15)
2.c Idealised Me refined as rotating group:
 C1(H1A,H1B,H1C)
;
_olex2_submission_special_instructions 'No special instructions were received'

loop_
_space_group_symop_operation_xyz
'x, y, z'
'-x, -y, -z'

loop_
_atom_site_label
_atom_site_type_symbol
_atom_site_fract_x
_atom_site_fract_y
_atom_site_fract_z
_atom_site_U_iso_or_equiv
_atom_site_adp_type
_atom_site_occupancy
_atom_site_site_symmetry_order
_atom_site_calc_flag
_atom_site_refinement_flags_posn
Cl1 Cl 1.41639(5) 0.32082(3) 0.91440(3) 0.01956(11) Uani 1 1 d .
S1 S 0.70109(6) -0.02202(4) 0.90357(3) 0.02218(12) Uani 1 1 d .
S2 S 1.01463(6) 0.15784(4) 0.88090(3) 0.02175(12) Uani 1 1 d .
O2 O 0.29656(17) 0.64511(11) 0.59730(8) 0.0200(2) Uani 1 1 d .
O1 O 0.42131(17) 0.43002(11) 0.61678(8) 0.0205(2) Uani 1 1 d .
N1 N 0.7625(2) 0.14055(12) 0.73271(10) 0.0184(3) Uani 1 1 d .
C11 C 1.0675(2) 0.41524(14) 0.81550(11) 0.0150(3) Uani 1 1 d .
C19 C 0.6053(2) 0.07102(14) 0.71799(12) 0.0185(3) Uani 1 1 d .
C9 C 1.2008(2) 0.56089(15) 0.91131(11) 0.0179(3) Uani 1 1 d .
H9 H 1.303619 0.576528 0.951723 0.021 Uiso 1 1 calc R
C6 C 0.8981(2) 0.51236(14) 0.79185(11) 0.0154(3) Uani 1 1 d .
C7 C 0.8856(2) 0.63217(15) 0.82759(11) 0.0171(3) Uani 1 1 d .
H7 H 0.772095 0.698086 0.811587 0.021 Uiso 1 1 calc R
C5 C 0.7337(2) 0.48801(15) 0.73215(11) 0.0161(3) Uani 1 1 d .
H5 H 0.729566 0.399706 0.724802 0.019 Uiso 1 1 calc R
C10 C 1.2127(2) 0.44231(15) 0.87666(11) 0.0160(3) Uani 1 1 d .
C3 C 0.4313(2) 0.53988(15) 0.63108(11) 0.0167(3) Uani 1 1 d .
C4 C 0.5904(2) 0.57846(15) 0.68757(11) 0.0175(3) Uani 1 1 d .
H4 H 0.590158 0.668165 0.692003 0.021 Uiso 1 1 calc R
C14 C 0.5504(2) -0.02218(15) 0.80235(13) 0.0209(3) Uani 1 1 d .
C8 C 1.0357(2) 0.65615(15) 0.88574(11) 0.0182(3) Uani 1 1 d .
H8 H 1.025237 0.738542 0.908236 0.022 Uiso 1 1 calc R
C18 C 0.5031(3) 0.08772(16) 0.62758(13) 0.0231(3) Uani 1 1 d .
H18 H 0.536736 0.150966 0.569582 0.028 Uiso 1 1 calc R
C13 C 0.8235(2) 0.10151(14) 0.82433(12) 0.0171(3) Uani 1 1 d .
C12 C 1.0964(2) 0.28558(15) 0.77772(11) 0.0179(3) Uani 1 1 d .
H12A H 1.243628 0.262003 0.755137 0.022 Uiso 1 1 calc R
H12B H 1.014176 0.292470 0.717536 0.022 Uiso 1 1 calc R
C2 C 0.1338(2) 0.61922(17) 0.53966(12) 0.0222(3) Uani 1 1 d .
H2A H 0.063997 0.546374 0.579269 0.027 Uiso 1 1 calc R
H2B H 0.192571 0.594371 0.472486 0.027 Uiso 1 1 calc R
C16 C 0.2986(3) -0.08284(16) 0.70931(15) 0.0282(4) Uani 1 1 d .
H16 H 0.193945 -0.134829 0.705026 0.034 Uiso 1 1 calc R
C17 C 0.3512(3) 0.00974(16) 0.62447(14) 0.0264(4) Uani 1 1 d .
H17 H 0.281441 0.019622 0.563215 0.032 Uiso 1 1 calc R
C1 C -0.0172(3) 0.74231(18) 0.52247(14) 0.0283(4) Uani 1 1 d .
H1A H 0.052404 0.812877 0.481141 0.042 Uiso 1 1 calc GR
H1B H -0.071215 0.767376 0.589377 0.042 Uiso 1 1 calc GR
H1C H -0.131447 0.727040 0.485652 0.042 Uiso 1 1 calc GR
C15 C 0.3971(3) -0.09956(16) 0.79932(14) 0.0268(4) Uani 1 1 d .
H15 H 0.361428 -0.162026 0.857468 0.032 Uiso 1 1 calc R

loop_
_atom_site_aniso_label
_atom_site_aniso_U_11
_atom_site_aniso_U_22
_atom_site_aniso_U_33
_atom_site_aniso_U_23
_atom_site_aniso_U_13
_atom_site_aniso_U_12
Cl1 0.01654(19) 0.02057(19) 0.02144(19) -0.00324(14) -0.00464(14) -0.00022(14)
S1 0.0257(2) 0.0183(2) 0.0219(2) 0.00088(15) -0.00529(16) -0.00352(15)
S2 0.0307(2) 0.01595(19) 0.0205(2) -0.00224(15) -0.01113(16) -0.00413(15)
O2 0.0162(5) 0.0238(6) 0.0215(5) -0.0067(4) -0.0064(4) -0.0003(4)
O1 0.0200(6) 0.0218(6) 0.0213(6) -0.0058(4) -0.0024(4) -0.0048(4)
N1 0.0208(7) 0.0163(6) 0.0192(6) -0.0060(5) -0.0027(5) -0.0013(5)
C11 0.0160(7) 0.0176(7) 0.0115(7) -0.0036(6) 0.0025(5) -0.0038(6)
C19 0.0185(8) 0.0138(7) 0.0238(8) -0.0082(6) -0.0026(6) 0.0029(6)
C9 0.0185(7) 0.0214(8) 0.0156(7) -0.0036(6) -0.0018(6) -0.0073(6)
C6 0.0161(7) 0.0182(7) 0.0120(7) -0.0027(6) 0.0013(6) -0.0041(6)
C7 0.0170(7) 0.0175(7) 0.0165(7) -0.0033(6) -0.0003(6) -0.0012(6)
C5 0.0158(7) 0.0183(7) 0.0146(7) -0.0052(6) 0.0024(6) -0.0035(6)
C10 0.0148(7) 0.0185(7) 0.0140(7) -0.0014(6) 0.0002(6) -0.0023(6)
C3 0.0149(7) 0.0214(8) 0.0136(7) -0.0041(6) 0.0015(6) -0.0021(6)
C4 0.0166(7) 0.0194(7) 0.0176(7) -0.0053(6) 0.0000(6) -0.0040(6)
C14 0.0201(8) 0.0163(7) 0.0260(8) -0.0067(6) -0.0038(6) 0.0033(6)
C8 0.0222(8) 0.0163(7) 0.0168(7) -0.0051(6) 0.0007(6) -0.0037(6)
C18 0.0253(8) 0.0209(8) 0.0242(8) -0.0068(6) -0.0061(7) -0.0002(6)
C13 0.0200(8) 0.0122(7) 0.0192(7) -0.0058(6) -0.0019(6) 0.0015(6)
C12 0.0184(7) 0.0189(7) 0.0170(7) -0.0052(6) -0.0015(6) -0.0012(6)
C2 0.0160(8) 0.0349(9) 0.0182(7) -0.0094(7) -0.0047(6) -0.0033(7)
C16 0.0222(8) 0.0210(8) 0.0447(10) -0.0131(7) -0.0059(7) -0.0021(7)
C17 0.0241(9) 0.0245(8) 0.0333(9) -0.0136(7) -0.0104(7) 0.0034(7)
C1 0.0197(8) 0.0374(10) 0.0257(8) 0.0012(7) -0.0054(7) -0.0022(7)
C15 0.0236(9) 0.0196(8) 0.0369(10) -0.0034(7) -0.0015(7) -0.0038(7)

loop_
_atom_type_symbol
_atom_type_description
_atom_type_scat_dispersion_real
_atom_type_scat_dispersion_imag
_atom_type_scat_source
C C 0.0181 0.0091 'International Tables Vol C Tables 4.2.6.8 and 6.1.1.4'
H H 0.0000 0.0000 'International Tables Vol C Tables 4.2.6.8 and 6.1.1.4'
Cl Cl 0.3639 0.7018 'International Tables Vol C Tables 4.2.6.8 and 6.1.1.4'
N N 0.0311 0.0180 'International Tables Vol C Tables 4.2.6.8 and 6.1.1.4'
O O 0.0492 0.0322 'International Tables Vol C Tables 4.2.6.8 and 6.1.1.4'
S S 0.3331 0.5567 'International Tables Vol C Tables 4.2.6.8 and 6.1.1.4'

loop_
_geom_angle_atom_site_label_1
_geom_angle_atom_site_label_2
_geom_angle_atom_site_label_3
_geom_angle
C14 S1 C13 88.22(8)
C13 S2 C12 101.77(7)
C3 O2 C2 115.31(12)
C13 N1 C19 109.67(13)
C6 C11 C12 122.63(13)
C10 C11 C6 117.80(13)
C10 C11 C12 119.57(13)
N1 C19 C14 115.43(14)
N1 C19 C18 125.29(15)
C18 C19 C14 119.27(15)
C10 C9 H9 120.8
C10 C9 C8 118.45(14)
C8 C9 H9 120.8
C11 C6 C5 120.74(13)
C7 C6 C11 119.08(13)
C7 C6 C5 120.17(14)
C6 C7 H7 119.4
C8 C7 C6 121.22(14)
C8 C7 H7 119.4
C6 C5 H5 117.0
C4 C5 C6 126.01(14)
C4 C5 H5 117.0
C11 C10 Cl1 119.25(12)
C9 C10 Cl1 117.72(12)
C9 C10 C11 123.01(14)
O2 C3 C4 110.39(13)
O1 C3 O2 123.96(14)
O1 C3 C4 125.65(14)
C5 C4 C3 120.37(14)
C5 C4 H4 119.8
C3 C4 H4 119.8
C19 C14 S1 109.49(12)
C15 C14 S1 128.34(13)
C15 C14 C19 122.17(15)
C9 C8 C7 120.41(14)
C9 C8 H8 119.8
C7 C8 H8 119.8
C19 C18 H18 120.8
C17 C18 C19 118.46(16)
C17 C18 H18 120.8
S2 C13 S1 115.10(9)
N1 C13 S1 117.18(12)
N1 C13 S2 127.72(12)
S2 C12 H12A 109.6
S2 C12 H12B 109.6
C11 C12 S2 110.22(10)
C11 C12 H12A 109.6
C11 C12 H12B 109.6
H12A C12 H12B 108.1
O2 C2 H2A 110.2
O2 C2 H2B 110.2
O2 C2 C1 107.54(13)
H2A C2 H2B 108.5
C1 C2 H2A 110.2
C1 C2 H2B 110.2
C17 C16 H16 119.7
C15 C16 H16 119.7
C15 C16 C17 120.62(16)
C18 C17 C16 121.49(16)
C18 C17 H17 119.3
C16 C17 H17 119.3
C2 C1 H1A 109.5
C2 C1 H1B 109.5
C2 C1 H1C 109.5
H1A C1 H1B 109.5
H1A C1 H1C 109.5
H1B C1 H1C 109.5
C14 C15 H15 121.0
C16 C15 C14 117.98(16)
C16 C15 H15 121.0

loop_
_geom_bond_atom_site_label_1
_geom_bond_atom_site_label_2
_geom_bond_distance
Cl1 C10 1.7477(15)
S1 C14 1.7391(16)
S1 C13 1.7534(16)
S2 C13 1.7448(15)
S2 C12 1.8307(16)
O2 C3 1.3446(19)
O2 C2 1.4546(18)
O1 C3 1.2087(19)
N1 C19 1.396(2)
N1 C13 1.288(2)
C11 C6 1.409(2)
C11 C10 1.398(2)
C11 C12 1.504(2)
C19 C14 1.400(2)
C19 C18 1.397(2)
C9 H9 0.9500
C9 C10 1.384(2)
C9 C8 1.384(2)
C6 C7 1.402(2)
C6 C5 1.474(2)
C7 H7 0.9500
C7 C8 1.384(2)
C5 H5 0.9500
C5 C4 1.333(2)
C3 C4 1.482(2)
C4 H4 0.9500
C14 C15 1.391(2)
C8 H8 0.9500
C18 H18 0.9500
C18 C17 1.388(2)
C12 H12A 0.9900
C12 H12B 0.9900
C2 H2A 0.9900
C2 H2B 0.9900
C2 C1 1.501(2)
C16 H16 0.9500
C16 C17 1.396(3)
C16 C15 1.379(3)
C17 H17 0.9500
C1 H1A 0.9800
C1 H1B 0.9800
C1 H1C 0.9800
C15 H15 0.9500
